data_2007120
loop_
_publ_author_name
'Parvez, Masood'
'Kulanthaivel, Palaniappan'
'Benn, Michael H.'

_publ_section_title
;
 <i>O</i>-Methyldehydronorcacalol
;
_journal_issue 3
_journal_name_full 'Acta Crystallographica Section C'
_journal_page_first IUC9800005
_journal_paper_doi 10.1107/S0108270198099806
_journal_volume 54
_journal_year 1998
_chemical_formula_analytical 'C15 H18 O3'
_chemical_formula_moiety 'C15 H18 O3'
_chemical_formula_structural 'C15 H18 O3'
_chemical_formula_sum 'C15 H18 O3'
_chemical_formula_weight 246.29
_chemical_name_common O-methyldehydronorcacalol
_space_group_IT_number 78
_symmetry_cell_setting tetragonal
_symmetry_space_group_name_Hall 'P 4cw'
_symmetry_space_group_name_H-M 'P 43'
_cell_angle_alpha 90.00
_cell_angle_beta 90.00
_cell_angle_gamma 90.00
_cell_formula_units_Z 4
_cell_length_a 9.5229(11)
_cell_length_b 9.5229(11)
_cell_length_c 14.736(2)
_cell_measurement_reflns_used 25
_cell_measurement_temperature 170.0(10)
_cell_measurement_theta_max 20.0
_cell_measurement_theta_min 15.0
_cell_volume 1336.3(3)
_computing_cell_refinement 'MSC/AFC Diffractometer Control (Molecular Structure Corporation, 1988)'
_computing_data_collection 'MSC/AFC Diffractometer Control (Molecular Structure Corporation, 1988)'
_computing_data_reduction 'TEXSAN (Molecular Structure Corporation, 1994)'
_computing_molecular_graphics 'TEXSAN (Molecular Structure Corporation, 1994)'
_computing_publication_material 'SHELXL-97 (Sheldrick, 1997)'
_computing_structure_refinement 'SHELXL-97 (Sheldrick, 1997)'
_computing_structure_solution 'SAPI91 (Fan, 1991)'
_diffrn_ambient_temperature 170.0(10)
_diffrn_measurement_device 'Rigaku AFC6S'
_diffrn_measurement_method ' \w-2\q '
_diffrn_radiation_monochromator graphite
_diffrn_radiation_source 'fine-focus sealed tube'
_diffrn_radiation_type ' Mo K\a '
_diffrn_radiation_wavelength 0.71069
_diffrn_reflns_av_R_equivalents 0.0287
_diffrn_reflns_av_sigmaI/netI 0.0549
_diffrn_reflns_limit_h_max 8
_diffrn_reflns_limit_h_min -7
_diffrn_reflns_limit_k_max 11
_diffrn_reflns_limit_k_min 0
_diffrn_reflns_limit_l_max 17
_diffrn_reflns_limit_l_min -17
_diffrn_reflns_number 2779
_diffrn_reflns_theta_max 25.0
_diffrn_reflns_theta_min 2.0
_diffrn_standards_decay_% 0.62
_diffrn_standards_interval_count 200
_diffrn_standards_number 3
_exptl_absorpt_coefficient_mu 0.084
_exptl_absorpt_correction_type none
_exptl_crystal_colour colorless
_exptl_crystal_density_diffrn 1.224
_exptl_crystal_density_meas ?
_exptl_crystal_description prismatic
_exptl_crystal_F_000 528
_exptl_crystal_size_max 0.38
_exptl_crystal_size_mid 0.29
_exptl_crystal_size_min 0.20
_refine_diff_density_max 0.160
_refine_diff_density_min -0.126
_refine_ls_abs_structure_details 'Flack H D (1983), Acta Cryst. A39, 876-881'
_refine_ls_abs_structure_Flack 0.3(17)
_refine_ls_extinction_coef 0.017(2)
_refine_ls_extinction_method SHELXL
_refine_ls_goodness_of_fit_ref 1.027
_refine_ls_hydrogen_treatment riding
_refine_ls_matrix_type full
_refine_ls_number_parameters 158
_refine_ls_number_reflns 2372
_refine_ls_number_restraints 1
_refine_ls_restrained_S_all 1.027
_refine_ls_R_factor_all 0.0844
_refine_ls_R_factor_gt 0.0377
_refine_ls_shift/su_max 0.006
_refine_ls_shift/su_mean 0.001
_refine_ls_structure_factor_coef Fsqd
_refine_ls_weighting_details 'w=1/[\s^2^(Fo^2^)+(0.039P)^2^+0.42P] where P=(Fo^2^+2Fc^2^)/3'
_refine_ls_weighting_scheme calc
_refine_ls_wR_factor_ref 0.1065
_reflns_number_observed 1586
_reflns_number_total 2372
_reflns_observed_criterion >2sigma(I)
_cod_data_source_file qb0029.cif
_cod_data_source_block Sesquiterpenoid
_cod_depositor_comments
;
The following automatic conversions were performed:

'_exptl_crystal_density_meas' value ' not measured ' was changed to
'?' - the value is perceived as not measured.

Automatic conversion script
Id: cif_fix_values 3008 2015-01-20 13:52:24Z robertas 

The following automatic conversions were performed:

'_refine_ls_weighting_scheme' value 'calc
w=1/[\s^2^(Fo^2^)+(0.039P)^2^+0.42P] where P=(Fo^2^+2Fc^2^)/3' was
changed to 'calc'. New tag '_refine_ls_weighting_details' was
created. The value of the new tag was set to
'w=1/[\s^2^(Fo^2^)+(0.039P)^2^+0.42P] where P=(Fo^2^+2Fc^2^)/3'.

Automatic conversion script
Id: cif_fix_values 3143 2015-03-26 13:38:13Z robertas 
;
_cod_original_cell_volume 1336.4(3)
_cod_original_sg_symbol_Hall 'P 43'
_cod_original_sg_symbol_H-M 'P 43       '
_cod_database_code 2007120

loop_
_symmetry_equiv_pos_as_xyz
'x, y, z'
'-x, -y, z+1/2'
'-y, x, z+3/4'
'y, -x, z+1/4'

loop_
_atom_site_label
_atom_site_fract_x
_atom_site_fract_y
_atom_site_fract_z
_atom_site_U_iso_or_equiv
_atom_site_adp_type
_atom_site_calc_flag
_atom_site_refinement_flags
_atom_site_occupancy
_atom_site_disorder_assembly
_atom_site_disorder_group
_atom_site_type_symbol
O1 -.5321(2) -.1649(2) -.57675(15) .0442(6) Uani d . 1 . . O
O2 -.5673(2) .0683(2) -.68300(14) .0442(6) Uani d . 1 . . O
O3 -.1992(2) -.2455(2) -.44735(17) .0506(6) Uani d . 1 . . O
C1 -.3884(4) .3083(3) -.6651(2) .0504(9) Uani d . 1 . . C
C2 -.3223(4) .4272(4) -.6454(3) .0621(11) Uani d . 1 . . C
C3 -.2323(4) .4396(3) -.5631(3) .0582(10) Uani d . 1 . . C
C4 -.1639(3) .3009(3) -.5372(2) .0454(8) Uani d . 1 . . C
C5 -.26585(17) .17663(15) -.54221(11) .0334(7) Uani d G 1 . . C
C6 -.24864(16) .05711(17) -.48921(11) .0329(7) Uani d G 1 . . C
C7 -.33870(18) -.05652(15) -.50007(13) .0300(6) Uani d G 1 . . C
C8 -.44598(16) -.05063(15) -.56392(15) .0309(7) Uani d G 1 . . C
C9 -.46319(16) .06888(18) -.61692(13) .0322(6) Uani d G 1 . . C
C10 -.37313(19) .18251(15) -.60606(11) .0341(7) Uani d G 1 . . C
C11 -.0365(4) .2692(4) -.5974(4) .0779(14) Uani d . 1 . . C
C12 -.1326(4) .0501(3) -.4177(2) .0533(10) Uani d . 1 . . C
C13 -.3154(3) -.1926(3) -.4501(2) .0349(7) Uani d . 1 . . C
C14 -.4341(4) -.2588(4) -.4003(3) .0649(11) Uani d . 1 . . C
C15 -.6978(3) .1294(4) -.6526(3) .0625(11) Uani d . 1 . . C
H1 -.5907 -.1490 -.6279 .095(4) Uiso calc R 1 . . H
H1A -.4462 .3035 -.7175 .095(4) Uiso calc R 1 . . H
H2 -.3325 .5058 -.6845 .095(4) Uiso calc R 1 . . H
H3A -.2880 .4718 -.5138 .095(4) Uiso calc R 1 . . H
H3B -.1612 .5075 -.5739 .095(4) Uiso calc R 1 . . H
H4 -.1319 .3085 -.4764 .095(4) Uiso calc R 1 . . H
H11A -.0653 .2650 -.6591 .095(4) Uiso calc R 1 . . H
H11B .0032 .1816 -.5802 .095(4) Uiso calc R 1 . . H
H11C .0315 .3413 -.5903 .095(4) Uiso calc R 1 . . H
H12A -.0468 .0237 -.4457 .095(4) Uiso calc R 1 . . H
H12B -.1569 -.0173 -.3728 .095(4) Uiso calc R 1 . . H
H12C -.1221 .1396 -.3900 .095(4) Uiso calc R 1 . . H
H14A -.4014 -.3396 -.3691 .095(4) Uiso calc R 1 . . H
H14B -.5052 -.2853 -.4422 .095(4) Uiso calc R 1 . . H
H14C -.4716 -.1936 -.3579 .095(4) Uiso calc R 1 . . H
H15A -.7348 .0750 -.6041 .095(4) Uiso calc R 1 . . H
H15B -.7631 .1306 -.7013 .095(4) Uiso calc R 1 . . H
H15C -.6815 .2226 -.6323 .095(4) Uiso calc R 1 . . H

loop_
_atom_site_aniso_label
_atom_site_aniso_U_11
_atom_site_aniso_U_22
_atom_site_aniso_U_33
_atom_site_aniso_U_12
_atom_site_aniso_U_13
_atom_site_aniso_U_23
O1 .0460(12) .0338(12) .0528(14) -.0107(10) -.0159(11) .0046(10)
O2 .0409(12) .0435(12) .0481(14) .0003(10) -.0162(11) .0018(10)
O3 .0395(12) .0433(12) .0689(16) .0115(10) .0009(11) .0160(12)
C1 .056(2) .0442(19) .051(2) -.0060(16) -.0078(17) .0131(16)
C2 .072(2) .0379(19) .077(3) -.0111(17) -.005(2) .0184(19)
C3 .063(2) .0337(18) .078(3) -.0143(16) .005(2) -.0013(18)
C4 .0439(18) .0358(17) .056(2) -.0100(15) -.0027(16) -.0087(16)
C5 .0314(15) .0278(15) .0410(17) -.0027(13) .0040(14) -.0067(13)
C6 .0299(15) .0347(16) .0340(17) .0032(12) -.0032(13) -.0069(13)
C7 .0289(14) .0289(15) .0321(15) .0035(12) -.0001(13) -.0031(12)
C8 .0273(14) .0289(16) .0364(17) -.0017(12) .0003(12) -.0039(13)
C9 .0306(15) .0327(15) .0333(15) .0029(12) -.0072(13) -.0035(13)
C10 .0365(15) .0307(15) .0350(18) .0005(12) .0003(14) -.0029(13)
C11 .050(2) .062(3) .121(4) -.019(2) .026(2) -.012(2)
C12 .057(2) .0443(18) .059(2) -.0028(16) -.0268(18) -.0027(17)
C13 .0340(16) .0356(15) .0352(17) .0015(13) -.0017(14) .0000(14)
C14 .050(2) .069(2) .075(3) .0104(18) .016(2) .034(2)
C15 .0389(18) .059(2) .090(3) .0107(16) -.018(2) -.003(2)

loop_
_atom_type_symbol
_atom_type_description
_atom_type_scat_dispersion_real
_atom_type_scat_dispersion_imag
_atom_type_scat_source
C C .0033 .0016 'International Tables Vol C Tables 4.2.6.8 and 6.1.1.4'
H H .0000 .0000 'International Tables Vol C Tables 4.2.6.8 and 6.1.1.4'
O O .0106 .0060 'International Tables Vol C Tables 4.2.6.8 and 6.1.1.4'

loop_
_geom_angle_atom_site_label_1
_geom_angle_atom_site_label_2
_geom_angle_atom_site_label_3
_geom_angle
_geom_angle_publ_flag
C9 O2 C15 113.3(2) n
C2 C1 C10 120.9(3) n
C1 C2 C3 121.2(3) n
C2 C3 C4 112.4(3) n
C3 C4 C11 111.4(3) n
C3 C4 C5 112.8(3) n
C11 C4 C5 108.8(3) n
C6 C5 C10 120.0 n
C6 C5 C4 122.05(17) n
C10 C5 C4 117.84(17) n
C7 C6 C5 120.0 n
C7 C6 C12 119.43(16) n
C5 C6 C12 120.56(16) n
C6 C7 C8 120.0 n
C6 C7 C13 121.50(15) n
C8 C7 C13 118.26(15) n
O1 C8 C9 120.00(14) n
O1 C8 C7 119.96(14) n
C9 C8 C7 120.0 n
O2 C9 C8 118.34(13) n
O2 C9 C10 121.58(13) n
C8 C9 C10 120.0 n
C9 C10 C5 120.0 n
C9 C10 C1 119.96(17) n
C5 C10 C1 120.01(17) n
O3 C13 C14 119.9(3) n
O3 C13 C7 120.4(3) n
C14 C13 C7 119.6(2) n

loop_
_geom_bond_atom_site_label_1
_geom_bond_atom_site_label_2
_geom_bond_site_symmetry_2
_geom_bond_distance
_geom_bond_publ_flag
O1 C8 . 1.376(2) n
O2 C9 . 1.390(2) n
O2 C15 . 1.443(4) n
O3 C13 . 1.217(3) n
C1 C2 . 1.328(4) n
C1 C10 . 1.487(3) n
C2 C3 . 1.490(5) n
C3 C4 . 1.522(5) n
C4 C11 . 1.532(5) n
C4 C5 . 1.532(3) n
C5 C6 . 1.3900 n
C5 C10 . 1.3900 n
C6 C7 . 1.3900 n
C6 C12 . 1.529(3) n
C7 C8 . 1.3900 n
C7 C13 . 1.507(3) n
C8 C9 . 1.3900 n
C9 C10 . 1.3900 n
C13 C14 . 1.488(4) n

loop_
_geom_torsion_atom_site_label_1
_geom_torsion_atom_site_label_2
_geom_torsion_atom_site_label_3
_geom_torsion_atom_site_label_4
_geom_torsion
_geom_torsion_publ_flag
C10 C1 C2 C3 -0.9(5) n
C1 C2 C3 C4 30.6(5) n
C2 C3 C4 C11 78.5(4) n
C2 C3 C4 C5 -44.1(4) n
C3 C4 C5 C6 -153.1(2) n
C11 C4 C5 C6 82.8(3) n
C3 C4 C5 C10 30.9(3) n
C11 C4 C5 C10 -93.2(3) n
C10 C5 C6 C7 0.0 n
C4 C5 C6 C7 -176.0(2) n
C10 C5 C6 C12 -179.0(2) n
C4 C5 C6 C12 5.0(3) n
C5 C6 C7 C8 0.0 n
C12 C6 C7 C8 179.0(2) n
C5 C6 C7 C13 174.3(2) n
C12 C6 C7 C13 -6.7(3) n
C6 C7 C8 O1 177.8(2) n
C13 C7 C8 O1 3.3(2) n
C6 C7 C8 C9 0.0 n
C13 C7 C8 C9 -174.5(2) n
C15 O2 C9 C8 94.9(2) n
C15 O2 C9 C10 -88.2(2) n
O1 C8 C9 O2 -0.9(2) n
C7 C8 C9 O2 176.97(19) n
O1 C8 C9 C10 -177.8(2) n
C7 C8 C9 C10 0.0 n
O2 C9 C10 C5 -176.87(19) n
C8 C9 C10 C5 0.0 n
O2 C9 C10 C1 0.9(2) n
C8 C9 C10 C1 177.8(2) n
C6 C5 C10 C9 0.0 n
C4 C5 C10 C9 176.2(2) n
C6 C5 C10 C1 -177.8(2) n
C4 C5 C10 C1 -1.6(3) n
C2 C1 C10 C9 167.3(3) n
C2 C1 C10 C5 -14.9(4) n
C6 C7 C13 O3 -46.3(3) n
C8 C7 C13 O3 128.1(3) n
C6 C7 C13 C14 130.7(3) n
C8 C7 C13 C14 -54.9(3) n

loop_
_cod_related_entry_id
_cod_related_entry_database
_cod_related_entry_code
1 ChemSpider 9314524
